data_7130228
loop_
_publ_author_name
'Tanioka, Masaru'
'Kuromiya, Ayako'
'Ueda, Rina'
'Obata, Tohru'
'Muranaka, Atsuya'
'Uchiyama, Masanobu'
'Kamino, Shinichiro'

_publ_section_title
;
 Bridged eosin Y: A visible and near-infrared photoredox catalyst
;
_journal_name_full 'Chemical Communications'
_journal_paper_doi 10.1039/D2CC02907C
_journal_year 2022
_chemical_formula_moiety 'C20 H13 N O2'
_chemical_formula_sum 'C20 H13 N O2'
_chemical_formula_weight 299.31
_chemical_name_common 9-(4-nitrophenyl)anthracene
_chemical_name_systematic 9-(4-nitrophenyl)anthracene
_space_group_crystal_system monoclinic
_space_group_IT_number 15
_space_group_name_Hall '-C 2yc'
_space_group_name_H-M_alt 'C 1 2/c 1'
_atom_sites_solution_hydrogens geom
_atom_sites_solution_primary dual
_audit_creation_date 2021-03-20
_audit_creation_method
;
Olex2 1.3-ac4
(compiled 2020.03.28 svn.rd84adfe8 for Rigaku Oxford Diffraction, GUI svn.r6032)
;
_audit_update_record
;
2022-04-07 deposited with the CCDC.	2022-06-15 downloaded from the CCDC.
;
_cell_angle_alpha 90
_cell_angle_beta 98.728(3)
_cell_angle_gamma 90
_cell_formula_units_Z 8
_cell_length_a 16.1681(5)
_cell_length_b 8.0980(2)
_cell_length_c 22.3810(7)
_cell_measurement_reflns_used 5361
_cell_measurement_temperature 103.15
_cell_measurement_theta_max 68.0800
_cell_measurement_theta_min 4.0110
_cell_volume 2896.39(15)
_computing_cell_refinement 'CrysAlisPro 1.171.40.80a (Rigaku OD, 2020)'
_computing_data_collection 'CrysAlisPro 1.171.40.80a (Rigaku OD, 2020)'
_computing_data_reduction 'CrysAlisPro 1.171.40.80a (Rigaku OD, 2020)'
_computing_molecular_graphics 'Olex2 1.3-ac4 (Dolomanov et al., 2009)'
_computing_publication_material 'Olex2 1.3-ac4 (Dolomanov et al., 2009)'
_computing_structure_refinement 'SHELXL 2018/3 (Sheldrick, 2015)'
_computing_structure_solution 'SHELXT 2018/2 (Sheldrick, 2018)'
_diffrn_ambient_temperature 103.15
_diffrn_detector 'Hybrid Pixel Array Detector'
_diffrn_detector_area_resol_mean 10.0000
_diffrn_detector_type HyPix3000
_diffrn_measured_fraction_theta_full 0.997
_diffrn_measured_fraction_theta_max 0.993
_diffrn_measurement_details
;
List of Runs (angles in degrees, time in seconds):

  # Type    Start    End  Width  t~exp~   \w     \q     \k     \f   Frames
#--------------------------------------------------------------------------
  1  \w    -25.00  24.00   0.50    0.20    --  -41.44  21.00  30.00   98
  2  \w    -53.00  -4.00   0.50    0.20    --  -41.44  55.00  58.00   98
  3  \w    -53.00 -28.00   0.50    0.33    --  -95.43 117.00  90.00   50
  4  \w    -57.00 -32.00   0.50    0.33    --  -95.43  55.00  58.00   50
  5  \w    -57.00 -32.00   0.50    0.33    --  -95.43  50.00 150.00   50
  6  \w    -77.00 -27.00   0.50    0.33    --  -95.43  68.00  60.00  100
  7  \w   -100.00 -72.00   0.50    0.33    --  -95.43 117.00  90.00   56
  8  \w    -55.00 -29.00   0.50    0.33    --  -95.43  50.00-120.00   52
  9  \w    -81.00 -29.00   0.50    0.20    --  -41.44 -55.00 -84.00  104
 10  \w     23.00  55.00   0.50    0.20    --   41.75  55.00  58.00   64
 11  \w     59.00  91.00   0.50    0.20    --   41.75  55.00  58.00   64
 12  \w     95.00 120.00   0.50    0.33    --   95.75  55.00  58.00   50
 13  \w     95.00 163.00   0.50    0.33    --   95.75  33.00  30.00  136
 14  \w     71.00 106.00   0.50    0.20    --   41.75 138.00 -90.00   70
 15  \w     25.00 102.00   0.50    0.20    --   41.75  43.00-120.00  154
 16  \w     29.00  56.00   0.50    0.33    --   95.75 -55.00 -84.00   54
 17  \w     39.00  65.00   0.50    0.33    --   95.75 -59.00 -60.00   52
 18  \w     37.00  63.00   0.50    0.33    --   95.75 -59.00 -30.00   52
 19  \w     33.00  59.00   0.50    0.33    --   95.75 -59.00 -90.00   52
 20  \w     31.00  56.00   0.50    0.33    --   95.75 -50.00-120.00   50
 21  \w     29.00  54.00   0.50    0.33    --   95.75 -50.00-150.00   50
 22  \w     29.00  54.00   0.50    0.33    --   95.75 -50.00-180.00   50
 23  \w     35.00  60.00   0.50    0.20    --   41.75 -55.00 -84.00   50
 24  \w     85.00 110.00   0.50    0.33    --   95.75-117.00 -60.00   50
 25  \w     29.00  55.00   0.50    0.33    --   95.75-117.00 -60.00   52
 26  \w     29.00  57.00   0.50    0.33    --   95.75 -50.00 -60.00   56
 27  \w    -14.00  18.00   0.50    0.20    --   41.75 -11.00-150.00   64
 28  \w    -21.00   4.00   0.50    0.20    --   41.75 -55.00 -84.00   50
 29  \w     -9.00  20.00   0.50    0.20    --   41.75 -21.00  90.00   58
 30  \w     43.00  69.00   0.50    0.33    --   95.75 -59.00 150.00   52
 31  \w     38.00  64.00   0.50    0.33    --   95.75 -59.00 120.00   52
 32  \w     29.00  54.00   0.50    0.33    --   95.75 -50.00 120.00   50
 33  \w    -28.00  11.00   0.50    0.20    --   41.75 -21.00 150.00   78
 34  \w   -112.00 -85.00   0.50    0.33    --  -95.43 -50.00 150.00   54
 35  \w   -160.00-134.00   0.50    0.33    --  -95.43 -50.00 150.00   52
 36  \w   -158.00 -84.00   0.50    0.33    --  -95.43 -50.00 -30.00  148
 37  \w   -163.00 -95.00   0.50    0.33    --  -95.43 -55.00 -84.00  136
 38  \w   -164.00 -74.00   0.50    0.33    --  -95.43 -17.00-180.00  180
;
_diffrn_measurement_device 'four-circle diffractometer'
_diffrn_measurement_device_type 'XtaLAB Synergy, Single source at home/near, HyPix3000'
_diffrn_measurement_method '\w scans'
_diffrn_orient_matrix_type 'CrysAlisPro convention (1999,Acta A55,543-557)'
_diffrn_orient_matrix_UB_11 0.0300504000
_diffrn_orient_matrix_UB_12 0.1224145000
_diffrn_orient_matrix_UB_13 0.0514749000
_diffrn_orient_matrix_UB_21 -0.0816189000
_diffrn_orient_matrix_UB_22 -0.0279108000
_diffrn_orient_matrix_UB_23 0.0263209000
_diffrn_orient_matrix_UB_31 0.0415810000
_diffrn_orient_matrix_UB_32 -0.1427637000
_diffrn_orient_matrix_UB_33 0.0388870000
_diffrn_radiation_monochromator mirror
_diffrn_radiation_probe x-ray
_diffrn_radiation_type 'Cu K\a'
_diffrn_radiation_wavelength 1.54184
_diffrn_reflns_av_R_equivalents 0.0143
_diffrn_reflns_av_unetI/netI 0.0144
_diffrn_reflns_Laue_measured_fraction_full 0.997
_diffrn_reflns_Laue_measured_fraction_max 0.993
_diffrn_reflns_limit_h_max 19
_diffrn_reflns_limit_h_min -19
_diffrn_reflns_limit_k_max 9
_diffrn_reflns_limit_k_min -9
_diffrn_reflns_limit_l_max 26
_diffrn_reflns_limit_l_min -26
_diffrn_reflns_number 7070
_diffrn_reflns_point_group_measured_fraction_full 0.997
_diffrn_reflns_point_group_measured_fraction_max 0.993
_diffrn_reflns_theta_full 67.684
_diffrn_reflns_theta_max 68.143
_diffrn_reflns_theta_min 3.997
_diffrn_source 'micro-focus sealed X-ray tube'
_diffrn_source_type 'PhotonJet (Cu) X-ray Source'
_exptl_absorpt_coefficient_mu 0.715
_exptl_absorpt_correction_T_max 1.000
_exptl_absorpt_correction_T_min 0.337
_exptl_absorpt_correction_type gaussian
_exptl_absorpt_process_details
;
CrysAlisPro 1.171.40.80a (Rigaku Oxford Diffraction, 2020)
Numerical absorption correction based on gaussian integration over
			a multifaceted crystal model
Empirical absorption correction using spherical harmonics,
 implemented in SCALE3 ABSPACK scaling algorithm.
;
_exptl_crystal_colour 'clear light yellow'
_exptl_crystal_colour_lustre clear
_exptl_crystal_colour_modifier light
_exptl_crystal_colour_primary yellow
_exptl_crystal_density_diffrn 1.373
_exptl_crystal_description block
_exptl_crystal_F_000 1248
_exptl_crystal_preparation Luminescent
_exptl_crystal_size_max 0.886
_exptl_crystal_size_mid 0.383
_exptl_crystal_size_min 0.351
_refine_diff_density_max 0.212
_refine_diff_density_min -0.148
_refine_diff_density_rms 0.035
_refine_ls_extinction_coef 0.00084(8)
_refine_ls_extinction_expression Fc^*^=kFc[1+0.001xFc^2^\l^3^/sin(2\q)]^-1/4^
_refine_ls_extinction_method 'SHELXL-2018/3 (Sheldrick 2018)'
_refine_ls_goodness_of_fit_ref 1.068
_refine_ls_hydrogen_treatment constr
_refine_ls_matrix_type full
_refine_ls_number_parameters 209
_refine_ls_number_reflns 2635
_refine_ls_number_restraints 0
_refine_ls_restrained_S_all 1.068
_refine_ls_R_factor_all 0.0347
_refine_ls_R_factor_gt 0.0332
_refine_ls_shift/su_max 0.001
_refine_ls_shift/su_mean 0.000
_refine_ls_structure_factor_coef Fsqd
_refine_ls_weighting_details 'w=1/[\s^2^(Fo^2^)+(0.0430P)^2^+1.7649P] where P=(Fo^2^+2Fc^2^)/3'
_refine_ls_weighting_scheme calc
_refine_ls_wR_factor_gt 0.0873
_refine_ls_wR_factor_ref 0.0883
_reflns_Friedel_coverage 0.000
_reflns_number_gt 2515
_reflns_number_total 2635
_reflns_threshold_expression 'I > 2\s(I)'
_cod_data_source_file d2cc02907c2.cif
_cod_data_source_block exp_108
_cod_database_code 7130228
_shelx_shelxl_version_number 2018/3
_chemical_oxdiff_formula 'C160 H104 N8 O16 '
_shelx_space_group_comment
;
The symmetry employed for this shelxl refinement is uniquely defined
by the following loop, which should always be used as a source of
symmetry information in preference to the above space-group names.
They are only intended as comments.
;
_reflns_odcompleteness_completeness 99.93
_reflns_odcompleteness_iscentric 1
_reflns_odcompleteness_theta 66.97
_olex2_refinement_description
;
1. Fixed Uiso
 At 1.2 times of:
  All C(H) groups
2.a Aromatic/amide H refined with riding coordinates:
 C009(H009), C00B(H00B), C00D(H00D), C00E(H00E), C00F(H00F), C00G(H00G),
 C00H(H00H), C00I(H00I), C00J(H00J), C00K(H00K), C00L(H00L), C00M(H00M),
 C00N(H00N)
;
_olex2_submission_special_instructions 'No special instructions were received'
_oxdiff_exptl_absorpt_empirical_details
;
Empirical correction (ABSPACK) includes:
- Absorption correction using spherical harmonics
- Frame scaling
;
_oxdiff_exptl_absorpt_empirical_full_max 1.223
_oxdiff_exptl_absorpt_empirical_full_min 0.850

loop_
_space_group_symop_operation_xyz
'x, y, z'
'-x, y, -z+1/2'
'x+1/2, y+1/2, z'
'-x+1/2, y+1/2, -z+1/2'
'-x, -y, -z'
'x, -y, z-1/2'
'-x+1/2, -y+1/2, -z'
'x+1/2, -y+1/2, z-1/2'

loop_
_atom_site_label
_atom_site_type_symbol
_atom_site_fract_x
_atom_site_fract_y
_atom_site_fract_z
_atom_site_U_iso_or_equiv
_atom_site_adp_type
_atom_site_occupancy
_atom_site_site_symmetry_order
_atom_site_calc_flag
_atom_site_refinement_flags_posn
_atom_site_refinement_flags_adp
_atom_site_refinement_flags_occupancy
_atom_site_disorder_assembly
_atom_site_disorder_group
O001 O 0.13748(6) 0.94362(11) 0.51607(4) 0.0386(3) Uani 1 1 d . . . . .
O002 O 0.07322(6) 0.78592(12) 0.44630(4) 0.0429(3) Uani 1 1 d . . . . .
N1 N 0.11947(6) 0.80707(12) 0.49420(5) 0.0277(2) Uani 1 1 d . . . . .
C004 C 0.23823(7) 0.00469(14) 0.69327(5) 0.0221(2) Uani 1 1 d . . . . .
C005 C 0.25642(7) 0.24163(14) 0.62789(5) 0.0214(2) Uani 1 1 d . . . . .
C006 C 0.37572(7) 0.06272(14) 0.66662(5) 0.0229(3) Uani 1 1 d . . . . .
C007 C 0.34241(7) 0.20450(13) 0.63248(5) 0.0219(2) Uani 1 1 d . . . . .
C008 C 0.20349(7) 0.14351(14) 0.65796(5) 0.0214(2) Uani 1 1 d . . . . .
C009 C 0.39926(7) 0.30231(14) 0.60409(5) 0.0241(3) Uani 1 1 d . . . . .
H009 H 0.378940 0.396858 0.581349 0.029 Uiso 1 1 calc R U . . .
C00A C 0.15569(7) 0.66159(14) 0.52781(5) 0.0233(3) Uani 1 1 d . . . . .
C00B C 0.32292(7) -0.03300(14) 0.69641(5) 0.0233(3) Uani 1 1 d . . . . .
H00B H 0.345167 -0.125882 0.719342 0.028 Uiso 1 1 calc R U . . .
C00C C 0.22156(7) 0.38923(14) 0.59245(5) 0.0218(2) Uani 1 1 d . . . . .
C00D C 0.11640(7) 0.17836(14) 0.65702(5) 0.0237(3) Uani 1 1 d . . . . .
H00D H 0.091626 0.268237 0.633533 0.028 Uiso 1 1 calc R U . . .
C00E C 0.24487(7) 0.54876(14) 0.61221(5) 0.0237(3) Uani 1 1 d . . . . .
H00E H 0.283669 0.563096 0.648198 0.028 Uiso 1 1 calc R U . . .
C00F C 0.18518(7) -0.09080(14) 0.72543(5) 0.0251(3) Uani 1 1 d . . . . .
H00F H 0.207616 -0.183766 0.748229 0.030 Uiso 1 1 calc R U . . .
C00G C 0.13134(7) 0.50601(15) 0.50654(5) 0.0259(3) Uani 1 1 d . . . . .
H00G H 0.092781 0.492715 0.470365 0.031 Uiso 1 1 calc R U . . .
C00H C 0.16466(7) 0.36969(14) 0.53935(5) 0.0250(3) Uani 1 1 d . . . . .
H00H H 0.148561 0.261797 0.525528 0.030 Uiso 1 1 calc R U . . .
C00I C 0.48164(8) 0.26250(15) 0.60907(5) 0.0272(3) Uani 1 1 d . . . . .
H00I H 0.518096 0.330274 0.590198 0.033 Uiso 1 1 calc R U . . .
C00J C 0.21221(7) 0.68631(14) 0.58005(5) 0.0243(3) Uani 1 1 d . . . . .
H00J H 0.228174 0.794604 0.593484 0.029 Uiso 1 1 calc R U . . .
C00K C 0.46241(7) 0.02444(15) 0.66982(5) 0.0268(3) Uani 1 1 d . . . . .
H00K H 0.484471 -0.070218 0.691747 0.032 Uiso 1 1 calc R U . . .
C00L C 0.06854(7) 0.08544(15) 0.68903(5) 0.0273(3) Uani 1 1 d . . . . .
H00L H 0.011127 0.112087 0.688031 0.033 Uiso 1 1 calc R U . . .
C00M C 0.10347(8) -0.05139(15) 0.72405(5) 0.0278(3) Uani 1 1 d . . . . .
H00M H 0.069495 -0.115055 0.746453 0.033 Uiso 1 1 calc R U . . .
C00N C 0.51404(8) 0.12077(16) 0.64213(5) 0.0291(3) Uani 1 1 d . . . . .
H00N H 0.571638 0.093482 0.644850 0.035 Uiso 1 1 calc R U . . .

loop_
_atom_site_aniso_label
_atom_site_aniso_U_11
_atom_site_aniso_U_22
_atom_site_aniso_U_33
_atom_site_aniso_U_23
_atom_site_aniso_U_13
_atom_site_aniso_U_12
O001 0.0635(6) 0.0164(4) 0.0347(5) 0.0021(4) 0.0043(4) 0.0040(4)
O002 0.0525(6) 0.0291(5) 0.0403(5) 0.0087(4) -0.0148(5) 0.0006(4)
N1 0.0344(6) 0.0211(5) 0.0280(5) 0.0043(4) 0.0062(4) 0.0020(4)
C004 0.0303(6) 0.0173(5) 0.0175(5) -0.0025(4) -0.0001(4) -0.0001(4)
C005 0.0286(6) 0.0173(5) 0.0175(5) -0.0032(4) 0.0014(4) 0.0000(4)
C006 0.0296(6) 0.0197(5) 0.0188(5) -0.0026(4) 0.0011(4) 0.0011(5)
C007 0.0296(6) 0.0179(5) 0.0179(5) -0.0032(4) 0.0024(4) -0.0011(4)
C008 0.0288(6) 0.0172(5) 0.0175(5) -0.0031(4) 0.0008(4) -0.0009(4)
C009 0.0311(6) 0.0195(6) 0.0217(5) -0.0011(4) 0.0037(4) -0.0001(5)
C00A 0.0289(6) 0.0187(6) 0.0232(6) 0.0031(4) 0.0064(4) 0.0029(4)
C00B 0.0310(6) 0.0184(5) 0.0194(5) 0.0010(4) -0.0003(4) 0.0027(5)
C00C 0.0256(6) 0.0197(6) 0.0207(5) 0.0005(4) 0.0057(4) 0.0006(4)
C00D 0.0284(6) 0.0181(5) 0.0236(5) -0.0003(4) 0.0006(4) 0.0012(4)
C00E 0.0277(6) 0.0217(6) 0.0212(5) -0.0012(4) 0.0023(4) -0.0007(5)
C00F 0.0330(6) 0.0203(5) 0.0211(5) 0.0021(4) 0.0010(4) -0.0010(5)
C00G 0.0313(6) 0.0227(6) 0.0225(6) 0.0005(5) 0.0004(5) 0.0004(5)
C00H 0.0324(6) 0.0171(5) 0.0245(6) -0.0012(4) 0.0014(5) -0.0007(5)
C00I 0.0308(6) 0.0249(6) 0.0269(6) -0.0040(5) 0.0078(5) -0.0037(5)
C00J 0.0312(6) 0.0167(5) 0.0258(6) -0.0021(4) 0.0069(5) -0.0009(4)
C00K 0.0309(6) 0.0237(6) 0.0249(6) -0.0002(5) 0.0014(5) 0.0043(5)
C00L 0.0268(6) 0.0250(6) 0.0298(6) -0.0015(5) 0.0030(5) -0.0007(5)
C00M 0.0315(6) 0.0251(6) 0.0269(6) 0.0016(5) 0.0051(5) -0.0046(5)
C00N 0.0260(6) 0.0302(6) 0.0308(6) -0.0040(5) 0.0038(5) 0.0024(5)

loop_
_atom_type_symbol
_atom_type_description
_atom_type_scat_dispersion_real
_atom_type_scat_dispersion_imag
_atom_type_scat_source
C C 0.0181 0.0091 'International Tables Vol C Tables 4.2.6.8 and 6.1.1.4'
H H 0.0000 0.0000 'International Tables Vol C Tables 4.2.6.8 and 6.1.1.4'
N N 0.0311 0.0180 'International Tables Vol C Tables 4.2.6.8 and 6.1.1.4'
O O 0.0492 0.0322 'International Tables Vol C Tables 4.2.6.8 and 6.1.1.4'

loop_
_exptl_crystal_face_index_h
_exptl_crystal_face_index_k
_exptl_crystal_face_index_l
_exptl_crystal_face_perp_dist
9 -3 -2 0.2767
4 -4 7 0.3130
-1 -3 11 0.3382
-9 2 4 0.3074
-3 4 -8 0.4307
9 0 -10 0.2153
-8 0 -7 0.2194
1 5 -4 0.5050
8 0 7 0.1854
8 3 4 0.3239
-7 -4 -2 0.3752
8 -1 8 0.2155
1 -5 6 0.3653
-8 -2 -5 0.2947
0 0 14 0.1620
0 0 -14 0.1818
5 -5 -4 0.3535
5 -5 0 0.3359
-4 4 8 0.3533
2 -3 11 0.2673
-10 0 1 0.1954
10 -1 0 0.1895
10 0 -1 0.1776
10 2 -4 0.2958
4 4 -8 0.4510
3 3 9 0.2977
1 -5 1 0.3588
-1 -5 -3 0.3593
-4 -3 -10 0.2912
-1 0 -14 0.1776
4 3 -12 0.3667
10 0 -4 0.1813
10 0 2 0.1686
-8 0 11 0.2429
-4 -2 13 0.3063

loop_
_geom_angle_atom_site_label_1
_geom_angle_atom_site_label_2
_geom_angle_atom_site_label_3
_geom_angle
_geom_angle_site_symmetry_1
_geom_angle_site_symmetry_3
_geom_angle_publ_flag
O001 N1 C00A 117.79(10) . . ?
O002 N1 O001 123.57(10) . . ?
O002 N1 C00A 118.65(10) . . ?
C00B C004 C008 119.83(10) . . ?
C00B C004 C00F 121.09(10) . . ?
C00F C004 C008 119.07(10) . . ?
C007 C005 C008 120.49(10) . . ?
C007 C005 C00C 119.77(10) . . ?
C008 C005 C00C 119.70(10) . . ?
C00B C006 C007 119.38(10) . . ?
C00B C006 C00K 121.53(10) . . ?
C00K C006 C007 119.09(10) . . ?
C005 C007 C006 119.64(10) . . ?
C005 C007 C009 122.76(10) . . ?
C009 C007 C006 117.60(10) . . ?
C005 C008 C004 119.18(10) . . ?
C005 C008 C00D 123.21(10) . . ?
C00D C008 C004 117.58(10) . . ?
C007 C009 H009 119.4 . . ?
C00I C009 C007 121.29(11) . . ?
C00I C009 H009 119.4 . . ?
C00G C00A N1 118.90(10) . . ?
C00G C00A C00J 122.64(10) . . ?
C00J C00A N1 118.46(10) . . ?
C004 C00B C006 121.44(10) . . ?
C004 C00B H00B 119.3 . . ?
C006 C00B H00B 119.3 . . ?
C00E C00C C005 120.56(10) . . ?
C00H C00C C005 120.45(10) . . ?
C00H C00C C00E 118.99(10) . . ?
C008 C00D H00D 119.3 . . ?
C00L C00D C008 121.33(11) . . ?
C00L C00D H00D 119.3 . . ?
C00C C00E H00E 119.5 . . ?
C00J C00E C00C 120.99(10) . . ?
C00J C00E H00E 119.5 . . ?
C004 C00F H00F 119.4 . . ?
C00M C00F C004 121.27(11) . . ?
C00M C00F H00F 119.4 . . ?
C00A C00G H00G 120.8 . . ?
C00A C00G C00H 118.35(10) . . ?
C00H C00G H00G 120.8 . . ?
C00C C00H H00H 119.6 . . ?
C00G C00H C00C 120.83(11) . . ?
C00G C00H H00H 119.6 . . ?
C009 C00I H00I 119.6 . . ?
C009 C00I C00N 120.89(11) . . ?
C00N C00I H00I 119.6 . . ?
C00A C00J C00E 118.21(10) . . ?
C00A C00J H00J 120.9 . . ?
C00E C00J H00J 120.9 . . ?
C006 C00K H00K 119.4 . . ?
C00N C00K C006 121.28(11) . . ?
C00N C00K H00K 119.4 . . ?
C00D C00L H00L 119.6 . . ?
C00D C00L C00M 120.75(11) . . ?
C00M C00L H00L 119.6 . . ?
C00F C00M C00L 119.99(11) . . ?
C00F C00M H00M 120.0 . . ?
C00L C00M H00M 120.0 . . ?
C00I C00N H00N 120.1 . . ?
C00K C00N C00I 119.83(11) . . ?
C00K C00N H00N 120.1 . . ?

loop_
_geom_bond_atom_site_label_1
_geom_bond_atom_site_label_2
_geom_bond_distance
_geom_bond_site_symmetry_2
_geom_bond_publ_flag
O001 N1 1.2263(13) . ?
O002 N1 1.2225(14) . ?
N1 C00A 1.4707(14) . ?
C004 C008 1.4384(15) . ?
C004 C00B 1.3942(16) . ?
C004 C00F 1.4279(16) . ?
C005 C007 1.4109(16) . ?
C005 C008 1.4112(16) . ?
C005 C00C 1.4965(15) . ?
C006 C007 1.4377(15) . ?
C006 C00B 1.3954(16) . ?
C006 C00K 1.4266(16) . ?
C007 C009 1.4329(16) . ?
C008 C00D 1.4330(16) . ?
C009 H009 0.9500 . ?
C009 C00I 1.3585(17) . ?
C00A C00G 1.3827(16) . ?
C00A C00J 1.3849(16) . ?
C00B H00B 0.9500 . ?
C00C C00E 1.3986(16) . ?
C00C C00H 1.3971(16) . ?
C00D H00D 0.9500 . ?
C00D C00L 1.3589(17) . ?
C00E H00E 0.9500 . ?
C00E C00J 1.3864(16) . ?
C00F H00F 0.9500 . ?
C00F C00M 1.3549(17) . ?
C00G H00G 0.9500 . ?
C00G C00H 1.3886(16) . ?
C00H H00H 0.9500 . ?
C00I H00I 0.9500 . ?
C00I C00N 1.4219(18) . ?
C00J H00J 0.9500 . ?
C00K H00K 0.9500 . ?
C00K C00N 1.3589(18) . ?
C00L H00L 0.9500 . ?
C00L C00M 1.4236(17) . ?
C00M H00M 0.9500 . ?
C00N H00N 0.9500 . ?

loop_
_geom_torsion_atom_site_label_1
_geom_torsion_atom_site_label_2
_geom_torsion_atom_site_label_3
_geom_torsion_atom_site_label_4
_geom_torsion
_geom_torsion_site_symmetry_1
_geom_torsion_site_symmetry_2
_geom_torsion_site_symmetry_3
_geom_torsion_site_symmetry_4
_geom_torsion_publ_flag
O001 N1 C00A C00G 175.07(11) . . . . ?
O001 N1 C00A C00J -4.16(16) . . . . ?
O002 N1 C00A C00G -4.83(16) . . . . ?
O002 N1 C00A C00J 175.94(11) . . . . ?
N1 C00A C00G C00H -178.68(10) . . . . ?
N1 C00A C00J C00E 178.73(10) . . . . ?
C004 C008 C00D C00L 1.02(16) . . . . ?
C004 C00F C00M C00L 1.35(18) . . . . ?
C005 C007 C009 C00I -179.54(10) . . . . ?
C005 C008 C00D C00L -176.71(10) . . . . ?
C005 C00C C00E C00J -179.28(10) . . . . ?
C005 C00C C00H C00G 179.33(10) . . . . ?
C006 C007 C009 C00I 0.16(16) . . . . ?
C006 C00K C00N C00I -0.16(18) . . . . ?
C007 C005 C008 C004 -0.18(15) . . . . ?
C007 C005 C008 C00D 177.51(10) . . . . ?
C007 C005 C00C C00E -66.83(14) . . . . ?
C007 C005 C00C C00H 113.69(12) . . . . ?
C007 C006 C00B C004 0.74(16) . . . . ?
C007 C006 C00K C00N 1.08(17) . . . . ?
C007 C009 C00I C00N 0.77(17) . . . . ?
C008 C004 C00B C006 0.94(16) . . . . ?
C008 C004 C00F C00M -1.11(16) . . . . ?
C008 C005 C007 C006 1.86(16) . . . . ?
C008 C005 C007 C009 -178.45(10) . . . . ?
C008 C005 C00C C00E 111.26(12) . . . . ?
C008 C005 C00C C00H -68.22(14) . . . . ?
C008 C00D C00L C00M -0.81(17) . . . . ?
C009 C00I C00N C00K -0.78(18) . . . . ?
C00A C00G C00H C00C -0.19(17) . . . . ?
C00B C004 C008 C005 -1.23(15) . . . . ?
C00B C004 C008 C00D -179.05(10) . . . . ?
C00B C004 C00F C00M 177.86(11) . . . . ?
C00B C006 C007 C005 -2.14(15) . . . . ?
C00B C006 C007 C009 178.15(10) . . . . ?
C00B C006 C00K C00N -178.12(11) . . . . ?
C00C C005 C007 C006 179.93(9) . . . . ?
C00C C005 C007 C009 -0.38(16) . . . . ?
C00C C005 C008 C004 -178.26(9) . . . . ?
C00C C005 C008 C00D -0.56(16) . . . . ?
C00C C00E C00J C00A 0.10(17) . . . . ?
C00D C00L C00M C00F -0.39(18) . . . . ?
C00E C00C C00H C00G -0.16(17) . . . . ?
C00F C004 C008 C005 177.75(10) . . . . ?
C00F C004 C008 C00D -0.07(15) . . . . ?
C00F C004 C00B C006 -178.02(10) . . . . ?
C00G C00A C00J C00E -0.48(17) . . . . ?
C00H C00C C00E C00J 0.20(17) . . . . ?
C00J C00A C00G C00H 0.52(17) . . . . ?
C00K C006 C007 C005 178.64(10) . . . . ?
C00K C006 C007 C009 -1.07(15) . . . . ?
C00K C006 C00B C004 179.94(10) . . . . ?

loop_
_exptl_oxdiff_crystal_face_indexfrac_h
_exptl_oxdiff_crystal_face_indexfrac_k
_exptl_oxdiff_crystal_face_indexfrac_l
_exptl_oxdiff_crystal_face_x
_exptl_oxdiff_crystal_face_y
_exptl_oxdiff_crystal_face_z
8.8465 -2.8319 -1.5963 -0.1630 -0.6850 0.7101
4.0420 -3.9447 6.8922 -0.0066 -0.0384 0.9992
-0.7953 -3.4803 10.8822 0.1102 0.4485 0.8870
-9.4122 2.2039 4.0245 0.1941 0.8126 -0.5495
-2.7577 3.9199 -8.2347 -0.0269 -0.1011 -0.9945
8.8639 -0.0780 -9.5335 -0.2339 -0.9722 0.0090
-8.2139 -0.1219 -7.2068 -0.6327 0.4841 -0.6044
0.8728 5.0204 -4.3051 0.4192 -0.3247 -0.8479
8.2998 0.4412 6.9602 0.6617 -0.5065 0.5528
7.5959 3.0689 3.6710 0.7929 -0.6090 0.0205
-6.6311 -3.8797 -1.9889 -0.7766 0.5972 0.2008
7.5804 -1.1010 7.8798 0.4986 -0.3806 0.7788
0.8852 -4.7894 5.6400 -0.2694 0.2099 0.9399
-8.1910 -2.0925 -5.1908 -0.7695 0.5903 -0.2437
-0.1814 -0.0712 14.3870 0.7264 0.3955 0.5621
0.2855 -0.0371 -14.4062 -0.7375 -0.4015 -0.5430
4.5125 -4.6449 -3.6517 -0.6210 -0.3348 0.7087
4.5203 -4.7255 0.3549 -0.4244 -0.2277 0.8764
-4.0422 4.0744 8.0400 0.7911 0.4278 -0.4371
2.4626 -2.7741 11.2150 0.3117 0.1716 0.9345
-10.4654 -0.0431 1.1448 -0.2608 0.8855 -0.3845
10.2523 -0.6895 0.2816 0.2382 -0.8101 0.5357
10.4488 -0.0936 -0.8810 0.2572 -0.8734 0.4136
9.7169 1.7822 -4.4034 0.2835 -0.9587 -0.0216
3.6051 4.1084 -8.2433 0.1869 -0.6259 -0.7572
3.3455 3.4638 9.0689 0.9914 -0.1310 -0.0027
1.3418 -5.1879 1.2450 -0.5307 0.0681 0.8448
-0.6088 -5.0990 -3.2757 -0.8111 0.1058 0.5753
-4.0406 -2.5769 -10.3688 -0.9706 0.1288 -0.2033
-0.6720 -0.1226 -14.1779 -0.7650 -0.3149 -0.5618
3.8653 2.6829 -11.9690 -0.1715 -0.7054 -0.6877
10.3795 -0.1466 -4.2463 0.0754 -0.9548 0.2874
10.0049 -0.0314 2.2357 0.4119 -0.7569 0.5074
-7.8464 -0.0608 11.1699 0.3317 0.9361 0.1168
-3.6892 -2.3673 12.5579 0.2458 0.6977 0.6729
